data_4100708
loop_
_publ_author_name
'Emmanuel Terazzi'
'Stephane Torelli'
'Jean-Pierre Rivera'
'Jean-Marc Benech'
'Gerald Bernardinelli'
'Cyril Bourgogne'
'Bertrand Donnio'
'Daniel Guillon'
'Daniel Imbert'
'Jean-Claude Bunzli'
'Andre Pinto'
'Damien Jeannerat'
'Claude Piguet'

_publ_section_title
;
Molecular Control of Macroscopic Cubic, Columnar and Lamellar
Organizations in Luminescent Lanthanide-containing Thermotropic
Liquid Crystals.
;
_journal_name_full 'Journal of the American Chemical Society'
_journal_paper_doi 10.1021/ja0446101
_journal_year 2005
_chemical_formula_sum 'C82 H48 B2 Cu2 F40 N6 O6'
_chemical_formula_weight 2121.96
_space_group_IT_number 2
_symmetry_cell_setting triclinic
_symmetry_space_group_name_Hall '-P 1'
_symmetry_space_group_name_H-M 'P -1'
_cell_angle_alpha 68.6960(10)
_cell_angle_beta 81.5870(10)
_cell_angle_gamma 88.8200(10)
_cell_formula_units_Z 1
_cell_length_a 11.0861(5)
_cell_length_b 12.1285(5)
_cell_length_c 16.1999(7)
_cell_measurement_temperature 150(2)
_cell_volume 2006.27(15)
_diffrn_ambient_temperature 150(2)
_exptl_crystal_density_diffrn 1.756
_cod_depositor_comments
;
The following automatic conversions were performed:
'_symmetry_cell_setting' value 'Triclinic' changed to 'triclinic'
according to '/home/saulius/struct/CIF-dictionaries/cif_core.dic'
dictionary named 'cif_core.dic' version 2.4.1 from 2010-06-29.

Automatic conversion script
Id: cif_fix_enum 1527 2010-12-29 10:47:43Z saulius 
;
_cod_database_code 4100708

loop_
_symmetry_equiv_pos_as_xyz
'x, y, z'
'-x, -y, -z'

loop_
_atom_site_label
_atom_site_type_symbol
_atom_site_fract_x
_atom_site_fract_y
_atom_site_fract_z
_atom_site_U_iso_or_equiv
_atom_site_adp_type
_atom_site_occupancy
_atom_site_symmetry_multiplicity
_atom_site_calc_flag
_atom_site_refinement_flags
_atom_site_disorder_assembly
_atom_site_disorder_group
Cu1 Cu 0.590881(18) 0.027243(18) 0.413941(13) 0.02026(7) Uani 1 1 d . . .
O1 O 0.41861(12) 0.03539(12) 0.45631(8) 0.0246(3) Uani 1 1 d . . .
O2 O 1.14739(13) 0.09138(15) 0.35421(11) 0.0409(4) Uani 1 1 d . . .
O3 O 0.46757(13) 0.38191(12) 0.06073(9) 0.0310(3) Uani 1 1 d . . .
N1 N 0.77281(13) 0.04625(13) 0.39449(10) 0.0231(3) Uani 1 1 d . . .
N2 N 0.59457(14) -0.14120(13) 0.38248(10) 0.0246(3) Uani 1 1 d . . .
N3 N 0.57047(13) 0.13825(13) 0.29015(9) 0.0215(3) Uani 1 1 d . . .
B1 B 0.06643(17) 0.69685(17) 0.17492(13) 0.0201(4) Uani 1 1 d . . .
F1 F -0.09605(10) 0.49942(10) 0.32085(7) 0.0327(3) Uani 1 1 d . . .
F2 F -0.33445(11) 0.47244(11) 0.33320(8) 0.0385(3) Uani 1 1 d . . .
F3 F -0.46224(10) 0.63506(12) 0.21637(9) 0.0386(3) Uani 1 1 d . . .
F4 F -0.34052(10) 0.82405(11) 0.08218(8) 0.0342(3) Uani 1 1 d . . .
F5 F -0.09849(10) 0.84343(10) 0.06033(7) 0.0289(2) Uani 1 1 d . . .
F6 F 0.06655(11) 0.45229(10) 0.18767(7) 0.0315(2) Uani 1 1 d . . .
F7 F 0.12974(12) 0.36807(11) 0.05742(9) 0.0414(3) Uani 1 1 d . . .
F8 F 0.19300(12) 0.51944(12) -0.11523(9) 0.0411(3) Uani 1 1 d . . .
F9 F 0.19096(10) 0.75590(11) -0.15353(7) 0.0322(3) Uani 1 1 d . . .
F10 F 0.14692(10) 0.84313(9) -0.02456(7) 0.0284(2) Uani 1 1 d . . .
F11 F 0.31473(10) 0.78036(10) 0.11032(8) 0.0303(2) Uani 1 1 d . . .
F12 F 0.41472(10) 0.98930(11) 0.08450(9) 0.0383(3) Uani 1 1 d . . .
F13 F 0.27377(11) 1.16299(10) 0.11365(9) 0.0389(3) Uani 1 1 d . . .
F14 F 0.03044(10) 1.12012(10) 0.16857(8) 0.0304(2) Uani 1 1 d . . .
F15 F -0.07206(9) 0.91286(9) 0.19698(7) 0.0260(2) Uani 1 1 d . . .
F16 F 0.28492(10) 0.52672(10) 0.20750(7) 0.0296(2) Uani 1 1 d . . .
F17 F 0.37459(11) 0.43819(11) 0.35958(8) 0.0390(3) Uani 1 1 d . . .
F18 F 0.28123(14) 0.49376(13) 0.50380(9) 0.0497(4) Uani 1 1 d . . .
F19 F 0.08393(14) 0.63582(13) 0.49278(8) 0.0477(3) Uani 1 1 d . . .
F20 F -0.01329(10) 0.71897(11) 0.34367(7) 0.0320(3) Uani 1 1 d . . .
C1 C 0.82443(17) 0.15532(17) 0.36135(12) 0.0268(4) Uani 1 1 d . . .
H1B H 0.7734 0.2193 0.3472 0.032 Uiso 1 1 calc R . .
C2 C 0.94908(17) 0.17901(18) 0.34672(13) 0.0296(4) Uani 1 1 d . . .
H2A H 0.9812 0.2563 0.3242 0.035 Uiso 1 1 calc R . .
C3 C 1.02401(17) 0.08261(19) 0.36709(13) 0.0302(4) Uani 1 1 d . . .
C4 C 0.97186(17) -0.03091(18) 0.40225(12) 0.0288(4) Uani 1 1 d . . .
H4A H 1.0214 -0.0960 0.4169 0.035 Uiso 1 1 calc R . .
C5 C 0.84657(16) -0.04778(17) 0.41571(12) 0.0247(4) Uani 1 1 d . . .
C6 C 0.78709(17) -0.16999(16) 0.45103(12) 0.0264(4) Uani 1 1 d . . .
H6A H 0.7311 -0.1800 0.5054 0.032 Uiso 1 1 calc R . .
H6B H 0.8494 -0.2283 0.4663 0.032 Uiso 1 1 calc R . .
C7 C 0.71732(17) -0.19284(16) 0.38361(13) 0.0272(4) Uani 1 1 d . . .
H7A H 0.7643 -0.1592 0.3242 0.033 Uiso 1 1 calc R . .
H7B H 0.7084 -0.2776 0.3985 0.033 Uiso 1 1 calc R . .
C8 C 0.50674(19) -0.22842(18) 0.45146(14) 0.0334(4) Uani 1 1 d . . .
H8A H 0.5067 -0.3004 0.4396 0.050 Uiso 1 1 calc R . .
H8B H 0.4265 -0.1971 0.4502 0.050 Uiso 1 1 calc R . .
H8C H 0.5299 -0.2445 0.5095 0.050 Uiso 1 1 calc R . .
C9 C 0.55533(18) -0.11385(17) 0.29411(13) 0.0299(4) Uani 1 1 d . . .
H9A H 0.4691 -0.0976 0.2990 0.036 Uiso 1 1 calc R . .
H9B H 0.5660 -0.1829 0.2773 0.036 Uiso 1 1 calc R . .
C10 C 0.62539(18) -0.00816(17) 0.22015(12) 0.0282(4) Uani 1 1 d . . .
H10A H 0.7103 -0.0110 0.2289 0.034 Uiso 1 1 calc R . .
H10B H 0.6223 -0.0158 0.1629 0.034 Uiso 1 1 calc R . .
C11 C 0.57835(16) 0.11073(16) 0.21603(12) 0.0226(3) Uani 1 1 d . . .
C12 C 0.54700(16) 0.18964(16) 0.13637(12) 0.0237(4) Uani 1 1 d . . .
H12A H 0.5534 0.1686 0.0862 0.028 Uiso 1 1 calc R . .
C13 C 0.50600(16) 0.30014(16) 0.13205(11) 0.0234(3) Uani 1 1 d . . .
C14 C 0.50218(16) 0.33034(16) 0.20797(12) 0.0241(4) Uani 1 1 d . . .
H14A H 0.4786 0.4049 0.2067 0.029 Uiso 1 1 calc R . .
C15 C 0.53397(16) 0.24746(16) 0.28376(11) 0.0224(3) Uani 1 1 d . . .
H15A H 0.5303 0.2675 0.3343 0.027 Uiso 1 1 calc R . .
C16 C 1.2027(2) 0.2079(2) 0.30673(17) 0.0488(6) Uani 1 1 d . . .
H16A H 1.2898 0.2032 0.3016 0.073 Uiso 1 1 calc R . .
H16B H 1.1757 0.2586 0.3390 0.073 Uiso 1 1 calc R . .
H16C H 1.1794 0.2395 0.2480 0.073 Uiso 1 1 calc R . .
C17 C 0.4795(2) 0.35808(19) -0.02078(13) 0.0360(5) Uani 1 1 d . . .
H17A H 0.4490 0.4230 -0.0665 0.054 Uiso 1 1 calc R . .
H17B H 0.4335 0.2869 -0.0104 0.054 Uiso 1 1 calc R . .
H17C H 0.5639 0.3484 -0.0398 0.054 Uiso 1 1 calc R . .
C18 C -0.08327(16) 0.67729(16) 0.19209(11) 0.0217(3) Uani 1 1 d . . .
C19 C -0.15063(17) 0.58345(16) 0.25898(12) 0.0240(4) Uani 1 1 d . . .
C20 C -0.27637(17) 0.56722(17) 0.26780(12) 0.0273(4) Uani 1 1 d . . .
C21 C -0.34046(16) 0.64818(18) 0.20848(13) 0.0283(4) Uani 1 1 d . . .
C22 C -0.27849(17) 0.74253(17) 0.13990(12) 0.0262(4) Uani 1 1 d . . .
C23 C -0.15333(16) 0.75289(16) 0.13170(12) 0.0232(3) Uani 1 1 d . . .
C24 C 0.10917(15) 0.65194(16) 0.09063(11) 0.0214(3) Uani 1 1 d . . .
C25 C 0.10391(16) 0.53201(16) 0.10429(12) 0.0243(4) Uani 1 1 d . . .
C26 C 0.13380(17) 0.48568(17) 0.03810(14) 0.0287(4) Uani 1 1 d . . .
C27 C 0.16581(17) 0.56167(18) -0.04895(13) 0.0288(4) Uani 1 1 d . . .
C28 C 0.16621(16) 0.68113(17) -0.06782(12) 0.0254(4) Uani 1 1 d . . .
C29 C 0.14023(16) 0.72399(16) 0.00122(12) 0.0220(3) Uani 1 1 d . . .
C30 C 0.11516(15) 0.83445(15) 0.15255(11) 0.0204(3) Uani 1 1 d . . .
C31 C 0.23950(16) 0.86226(16) 0.12528(12) 0.0232(3) Uani 1 1 d . . .
C32 C 0.29407(16) 0.96963(17) 0.11167(13) 0.0271(4) Uani 1 1 d . . .
C33 C 0.22334(17) 1.05761(16) 0.12625(13) 0.0270(4) Uani 1 1 d . . .
C34 C 0.10017(16) 1.03549(16) 0.15399(12) 0.0240(4) Uani 1 1 d . . .
C35 C 0.04947(15) 0.92593(16) 0.16703(11) 0.0208(3) Uani 1 1 d . . .
C36 C 0.12747(16) 0.62639(15) 0.26676(11) 0.0219(3) Uani 1 1 d . . .
C37 C 0.22789(16) 0.55516(16) 0.27634(12) 0.0241(4) Uani 1 1 d . . .
C38 C 0.27851(18) 0.50879(17) 0.35492(13) 0.0291(4) Uani 1 1 d . . .
C39 C 0.2313(2) 0.53553(18) 0.42819(13) 0.0328(4) Uani 1 1 d . . .
C40 C 0.1323(2) 0.60714(18) 0.42242(13) 0.0322(4) Uani 1 1 d . . .
C41 C 0.08374(17) 0.64917(16) 0.34381(12) 0.0259(4) Uani 1 1 d . . .
H1 H 0.364(2) 0.027(2) 0.4334(18) 0.038(7) Uiso 1 1 d . . .

loop_
_atom_site_aniso_label
_atom_site_aniso_U_11
_atom_site_aniso_U_22
_atom_site_aniso_U_33
_atom_site_aniso_U_23
_atom_site_aniso_U_13
_atom_site_aniso_U_12
Cu1 0.02019(11) 0.02070(12) 0.01775(11) -0.00609(8) 0.00107(8) 0.00346(8)
O1 0.0206(6) 0.0318(7) 0.0189(6) -0.0076(5) -0.0003(5) 0.0036(5)
O2 0.0218(7) 0.0477(9) 0.0437(9) -0.0049(7) -0.0055(6) -0.0022(6)
O3 0.0458(8) 0.0262(7) 0.0216(6) -0.0076(5) -0.0106(6) 0.0063(6)
N1 0.0229(7) 0.0234(7) 0.0201(7) -0.0063(6) 0.0008(6) 0.0028(6)
N2 0.0257(7) 0.0215(7) 0.0246(7) -0.0082(6) 0.0013(6) 0.0018(6)
N3 0.0215(7) 0.0232(7) 0.0185(7) -0.0073(6) -0.0002(5) 0.0035(6)
B1 0.0218(9) 0.0197(9) 0.0184(8) -0.0071(7) -0.0018(7) 0.0047(7)
F1 0.0331(6) 0.0304(6) 0.0250(5) 0.0007(5) -0.0028(5) 0.0005(5)
F2 0.0366(6) 0.0425(7) 0.0307(6) -0.0093(5) 0.0046(5) -0.0147(6)
F3 0.0222(5) 0.0534(8) 0.0468(7) -0.0265(6) -0.0031(5) -0.0039(5)
F4 0.0304(6) 0.0379(6) 0.0404(6) -0.0175(5) -0.0173(5) 0.0106(5)
F5 0.0301(5) 0.0284(6) 0.0235(5) -0.0034(4) -0.0058(4) 0.0014(5)
F6 0.0386(6) 0.0213(5) 0.0293(6) -0.0046(4) -0.0013(5) -0.0001(5)
F7 0.0520(8) 0.0246(6) 0.0544(8) -0.0226(6) -0.0076(6) 0.0054(5)
F8 0.0456(7) 0.0512(8) 0.0404(7) -0.0351(6) -0.0018(6) 0.0063(6)
F9 0.0309(6) 0.0451(7) 0.0188(5) -0.0110(5) 0.0004(4) -0.0005(5)
F10 0.0385(6) 0.0218(5) 0.0222(5) -0.0059(4) -0.0019(4) 0.0007(5)
F11 0.0223(5) 0.0286(6) 0.0429(6) -0.0182(5) -0.0014(5) 0.0071(4)
F12 0.0203(5) 0.0370(7) 0.0595(8) -0.0220(6) 0.0000(5) -0.0010(5)
F13 0.0336(6) 0.0248(6) 0.0599(8) -0.0187(6) -0.0028(6) -0.0020(5)
F14 0.0310(6) 0.0237(5) 0.0392(6) -0.0159(5) -0.0031(5) 0.0089(4)
F15 0.0201(5) 0.0272(5) 0.0303(5) -0.0123(4) 0.0018(4) 0.0041(4)
F16 0.0293(5) 0.0343(6) 0.0269(5) -0.0137(5) -0.0043(4) 0.0137(5)
F17 0.0387(6) 0.0399(7) 0.0387(7) -0.0120(6) -0.0157(5) 0.0213(6)
F18 0.0681(9) 0.0537(8) 0.0302(6) -0.0128(6) -0.0267(6) 0.0250(7)
F19 0.0673(9) 0.0574(8) 0.0226(6) -0.0197(6) -0.0097(6) 0.0238(7)
F20 0.0352(6) 0.0383(6) 0.0246(5) -0.0146(5) -0.0045(5) 0.0165(5)
C1 0.0269(9) 0.0264(9) 0.0238(9) -0.0062(7) -0.0023(7) 0.0017(7)
C2 0.0279(9) 0.0305(10) 0.0266(9) -0.0068(8) -0.0015(7) -0.0043(8)
C3 0.0237(9) 0.0402(11) 0.0234(9) -0.0077(8) -0.0040(7) 0.0001(8)
C4 0.0265(9) 0.0333(10) 0.0245(9) -0.0082(8) -0.0037(7) 0.0081(8)
C5 0.0256(8) 0.0271(9) 0.0193(8) -0.0075(7) 0.0000(7) 0.0046(7)
C6 0.0268(9) 0.0241(9) 0.0235(8) -0.0051(7) 0.0010(7) 0.0062(7)
C7 0.0291(9) 0.0220(9) 0.0285(9) -0.0097(7) 0.0022(7) 0.0062(7)
C8 0.0339(10) 0.0250(9) 0.0356(11) -0.0085(8) 0.0060(8) -0.0031(8)
C9 0.0340(10) 0.0255(9) 0.0341(10) -0.0152(8) -0.0058(8) 0.0038(8)
C10 0.0373(10) 0.0272(9) 0.0221(8) -0.0125(7) -0.0021(7) 0.0087(8)
C11 0.0221(8) 0.0233(8) 0.0222(8) -0.0093(7) 0.0004(7) 0.0018(7)
C12 0.0251(8) 0.0264(9) 0.0209(8) -0.0109(7) -0.0012(7) -0.0013(7)
C13 0.0242(8) 0.0231(8) 0.0200(8) -0.0049(7) -0.0017(7) -0.0031(7)
C14 0.0272(9) 0.0216(8) 0.0227(8) -0.0083(7) -0.0014(7) 0.0022(7)
C15 0.0237(8) 0.0249(9) 0.0193(8) -0.0101(7) -0.0004(6) 0.0022(7)
C16 0.0283(10) 0.0571(15) 0.0476(13) -0.0021(12) -0.0069(10) -0.0112(10)
C17 0.0581(13) 0.0288(10) 0.0221(9) -0.0082(8) -0.0123(9) -0.0002(9)
C18 0.0234(8) 0.0243(8) 0.0188(8) -0.0104(7) -0.0013(6) 0.0025(7)
C19 0.0272(9) 0.0256(9) 0.0197(8) -0.0094(7) -0.0026(7) 0.0026(7)
C20 0.0292(9) 0.0301(10) 0.0238(9) -0.0137(8) 0.0038(7) -0.0069(8)
C21 0.0217(8) 0.0390(11) 0.0333(10) -0.0245(9) -0.0024(7) 0.0009(8)
C22 0.0263(9) 0.0307(10) 0.0288(9) -0.0177(8) -0.0092(7) 0.0063(7)
C23 0.0254(8) 0.0237(8) 0.0220(8) -0.0107(7) -0.0020(7) 0.0024(7)
C24 0.0190(8) 0.0238(8) 0.0221(8) -0.0095(7) -0.0029(6) 0.0037(6)
C25 0.0239(8) 0.0235(9) 0.0246(8) -0.0080(7) -0.0027(7) 0.0028(7)
C26 0.0272(9) 0.0241(9) 0.0396(11) -0.0172(8) -0.0057(8) 0.0029(7)
C27 0.0246(9) 0.0394(11) 0.0321(10) -0.0251(9) -0.0033(7) 0.0051(8)
C28 0.0198(8) 0.0348(10) 0.0217(8) -0.0114(8) -0.0005(7) 0.0005(7)
C29 0.0207(8) 0.0216(8) 0.0238(8) -0.0087(7) -0.0024(6) 0.0017(6)
C30 0.0229(8) 0.0209(8) 0.0171(7) -0.0064(6) -0.0039(6) 0.0030(6)
C31 0.0227(8) 0.0231(8) 0.0248(8) -0.0100(7) -0.0039(7) 0.0071(7)
C32 0.0213(8) 0.0299(10) 0.0304(9) -0.0117(8) -0.0027(7) 0.0004(7)
C33 0.0292(9) 0.0208(8) 0.0310(9) -0.0089(7) -0.0054(7) -0.0006(7)
C34 0.0275(9) 0.0218(8) 0.0227(8) -0.0084(7) -0.0038(7) 0.0075(7)
C35 0.0188(8) 0.0246(8) 0.0182(8) -0.0072(7) -0.0017(6) 0.0029(6)
C36 0.0231(8) 0.0210(8) 0.0204(8) -0.0064(7) -0.0024(6) 0.0020(7)
C37 0.0268(8) 0.0224(8) 0.0231(8) -0.0087(7) -0.0035(7) 0.0042(7)
C38 0.0292(9) 0.0265(9) 0.0291(9) -0.0061(8) -0.0085(8) 0.0094(8)
C39 0.0431(11) 0.0309(10) 0.0230(9) -0.0055(8) -0.0124(8) 0.0085(9)
C40 0.0430(11) 0.0328(10) 0.0207(9) -0.0104(8) -0.0036(8) 0.0071(9)
C41 0.0280(9) 0.0252(9) 0.0231(8) -0.0079(7) -0.0030(7) 0.0068(7)

loop_
_geom_bond_atom_site_label_1
_geom_bond_atom_site_label_2
_geom_bond_distance
_geom_bond_site_symmetry_2
_geom_bond_publ_flag
Cu1 O1 1.9454(13) 2_656 ?
Cu1 O1 1.9458(13) . ?
Cu1 N1 2.0002(15) . ?
Cu1 N3 2.0109(15) . ?
Cu1 N2 2.2764(15) . ?
Cu1 Cu1 3.0567(4) 2_656 ?
O1 Cu1 1.9454(13) 2_656 ?
O1 H1 0.78(3) . ?
O2 C3 1.354(2) . ?
O2 C16 1.439(3) . ?
O3 C13 1.339(2) . ?
O3 C17 1.438(2) . ?
N1 C1 1.338(2) . ?
N1 C5 1.359(2) . ?
N2 C9 1.476(2) . ?
N2 C8 1.477(2) . ?
N2 C7 1.486(2) . ?
N3 C11 1.349(2) . ?
N3 C15 1.349(2) . ?
B1 C18 1.650(3) . ?
B1 C24 1.651(2) . ?
B1 C30 1.658(3) . ?
B1 C36 1.658(3) . ?
F1 C19 1.349(2) . ?
F2 C20 1.343(2) . ?
F3 C21 1.345(2) . ?
F4 C22 1.347(2) . ?
F5 C23 1.346(2) . ?
F6 C25 1.355(2) . ?
F7 C26 1.345(2) . ?
F8 C27 1.343(2) . ?
F9 C28 1.345(2) . ?
F10 C29 1.351(2) . ?
F11 C31 1.350(2) . ?
F12 C32 1.343(2) . ?
F13 C33 1.339(2) . ?
F14 C34 1.340(2) . ?
F15 C35 1.3555(19) . ?
F16 C37 1.352(2) . ?
F17 C38 1.346(2) . ?
F18 C39 1.341(2) . ?
F19 C40 1.345(2) . ?
F20 C41 1.355(2) . ?
C1 C2 1.385(3) . ?
C1 H1B 0.9300 . ?
C2 C3 1.388(3) . ?
C2 H2A 0.9300 . ?
C3 C4 1.386(3) . ?
C4 C5 1.382(3) . ?
C4 H4A 0.9300 . ?
C5 C6 1.508(3) . ?
C6 C7 1.531(3) . ?
C6 H6A 0.9700 . ?
C6 H6B 0.9700 . ?
C7 H7A 0.9700 . ?
C7 H7B 0.9700 . ?
C8 H8A 0.9600 . ?
C8 H8B 0.9600 . ?
C8 H8C 0.9600 . ?
C9 C10 1.528(3) . ?
C9 H9A 0.9700 . ?
C9 H9B 0.9700 . ?
C10 C11 1.505(2) . ?
C10 H10A 0.9700 . ?
C10 H10B 0.9700 . ?
C11 C12 1.386(2) . ?
C12 C13 1.387(3) . ?
C12 H12A 0.9300 . ?
C13 C14 1.400(2) . ?
C14 C15 1.363(2) . ?
C14 H14A 0.9300 . ?
C15 H15A 0.9300 . ?
C16 H16A 0.9600 . ?
C16 H16B 0.9600 . ?
C16 H16C 0.9600 . ?
C17 H17A 0.9600 . ?
C17 H17B 0.9600 . ?
C17 H17C 0.9600 . ?
C18 C19 1.389(2) . ?
C18 C23 1.394(2) . ?
C19 C20 1.391(3) . ?
C20 C21 1.370(3) . ?
C21 C22 1.379(3) . ?
C22 C23 1.378(3) . ?
C24 C29 1.388(2) . ?
C24 C25 1.391(3) . ?
C25 C26 1.379(3) . ?
C26 C27 1.374(3) . ?
C27 C28 1.368(3) . ?
C28 C29 1.388(2) . ?
C30 C35 1.387(2) . ?
C30 C31 1.393(2) . ?
C31 C32 1.377(3) . ?
C32 C33 1.380(3) . ?
C33 C34 1.374(3) . ?
C34 C35 1.385(3) . ?
C36 C37 1.387(2) . ?
C36 C41 1.392(2) . ?
C37 C38 1.388(3) . ?
C38 C39 1.371(3) . ?
C39 C40 1.379(3) . ?
C40 C41 1.374(3) . ?
